data_7720136
loop_
_publ_author_name
'Han, Jing'
'Hou, Yue'
'Yu, Zhong'
'Chen, Yi-Xuan'
'Xue, Jian-Fei'
'Zhang, Yue-Juan'
'Gao, Lei'
'Wan, Yi'

_publ_section_title
;
 Infection microenvironment-responsive composites based on a Ag(I) complex
 for targeted antimicrobial treatment.
;
_journal_issue 8
_journal_name_full 'Dalton transactions (Cambridge, England : 2003)'
_journal_page_first 3323
_journal_page_last 3335
_journal_paper_doi 10.1039/d5dt02724a
_journal_volume 55
_journal_year 2026
_chemical_formula_sum 'C34 H35 Ag6 F9 N2 O6'
_chemical_formula_weight 1385.86
_space_group_crystal_system orthorhombic
_space_group_IT_number 61
_space_group_name_Hall '-P 2ac 2ab'
_space_group_name_H-M_alt 'P b c a'
_atom_sites_solution_hydrogens geom
_audit_creation_method SHELXL-2014/7
_audit_update_record
;
2024-12-12 deposited with the CCDC.	2026-01-23 downloaded from the CCDC.
;
_cell_angle_alpha 90
_cell_angle_beta 90
_cell_angle_gamma 90
_cell_formula_units_Z 8
_cell_length_a 17.68875(19)
_cell_length_b 17.4738(2)
_cell_length_c 26.8601(3)
_cell_measurement_reflns_used 10007
_cell_measurement_temperature 150(2)
_cell_measurement_theta_max 73.8130
_cell_measurement_theta_min 4.1160
_cell_volume 8302.18(16)
_computing_structure_refinement 'SHELXL-2014/7 (Sheldrick, 2014)'
_diffrn_ambient_temperature 150(2)
_diffrn_measured_fraction_theta_full 0.995
_diffrn_measured_fraction_theta_max 0.995
_diffrn_measurement_device_type angilent
_diffrn_radiation_type CuK\a
_diffrn_radiation_wavelength 1.54184
_diffrn_reflns_av_R_equivalents 0.0617
_diffrn_reflns_av_unetI/netI 0.0584
_diffrn_reflns_Laue_measured_fraction_full 0.995
_diffrn_reflns_Laue_measured_fraction_max 0.995
_diffrn_reflns_limit_h_max 20
_diffrn_reflns_limit_h_min -15
_diffrn_reflns_limit_k_max 20
_diffrn_reflns_limit_k_min -7
_diffrn_reflns_limit_l_max 31
_diffrn_reflns_limit_l_min -22
_diffrn_reflns_number 16455
_diffrn_reflns_point_group_measured_fraction_full 0.995
_diffrn_reflns_point_group_measured_fraction_max 0.995
_diffrn_reflns_theta_full 66.002
_diffrn_reflns_theta_max 66.002
_diffrn_reflns_theta_min 3.918
_exptl_absorpt_coefficient_mu 23.023
_exptl_crystal_colour yellow
_exptl_crystal_density_diffrn 2.218
_exptl_crystal_description block
_exptl_crystal_F_000 5312
_exptl_crystal_size_max 0.180
_exptl_crystal_size_mid 0.170
_exptl_crystal_size_min 0.150
_refine_diff_density_max 4.654
_refine_diff_density_min -4.167
_refine_diff_density_rms 0.558
_refine_ls_extinction_method none
_refine_ls_goodness_of_fit_ref 1.192
_refine_ls_hydrogen_treatment constr
_refine_ls_matrix_type full
_refine_ls_number_parameters 550
_refine_ls_number_reflns 7203
_refine_ls_number_restraints 226
_refine_ls_restrained_S_all 1.218
_refine_ls_R_factor_all 0.1167
_refine_ls_R_factor_gt 0.1115
_refine_ls_shift/su_max 0.000
_refine_ls_shift/su_mean 0.000
_refine_ls_structure_factor_coef Fsqd
_refine_ls_weighting_details 'w=1/[\s^2^(Fo^2^)+(0.0001P)^2^+1085.2308P] where P=(Fo^2^+2Fc^2^)/3'
_refine_ls_weighting_scheme calc
_refine_ls_wR_factor_gt 0.2448
_refine_ls_wR_factor_ref 0.2473
_reflns_Friedel_coverage 0.000
_reflns_number_gt 6543
_reflns_number_total 7203
_reflns_threshold_expression 'I > 2\s(I)'
_cod_data_source_file d5dt02724a2.cif
_cod_data_source_block 99
_cod_depositor_comments 'Adding full bibliography for 7720136.cif.'
_cod_original_cell_volume 8302.20(16)
_cod_database_code 7720136
_shelx_shelxl_version_number 2014/7
_shelx_space_group_comment
;
The symmetry employed for this shelxl refinement is uniquely defined
by the following loop, which should always be used as a source of
symmetry information in preference to the above space-group names.
They are only intended as comments.
;
_shelx_estimated_absorpt_t_min 0.104
_shelx_estimated_absorpt_t_max 0.130

loop_
_space_group_symop_operation_xyz
'x, y, z'
'-x+1/2, -y, z+1/2'
'-x, y+1/2, -z+1/2'
'x+1/2, -y+1/2, -z'
'-x, -y, -z'
'x-1/2, y, -z-1/2'
'x, -y-1/2, z-1/2'
'-x-1/2, y-1/2, z'

loop_
_atom_site_label
_atom_site_type_symbol
_atom_site_fract_x
_atom_site_fract_y
_atom_site_fract_z
_atom_site_U_iso_or_equiv
_atom_site_adp_type
_atom_site_occupancy
_atom_site_site_symmetry_order
_atom_site_calc_flag
_atom_site_refinement_flags_posn
_atom_site_refinement_flags_adp
_atom_site_refinement_flags_occupancy
_atom_site_disorder_assembly
_atom_site_disorder_group
Ag4 Ag 0.93892(7) 0.39875(7) 0.49254(5) 0.0129(3) Uani 1 1 d . U . . .
Ag1 Ag 0.92226(8) 0.64780(8) 0.55794(5) 0.0179(3) Uani 1 1 d . . . . .
Ag6 Ag 0.94247(8) 0.65874(8) 0.44602(5) 0.0183(3) Uani 1 1 d . U . . .
Ag3 Ag 0.83583(8) 0.49751(8) 0.54561(5) 0.0197(3) Uani 1 1 d . . . . .
Ag5 Ag 0.85225(8) 0.50585(8) 0.43526(5) 0.0203(3) Uani 1 1 d . U . . .
Ag2 Ag 0.98585(9) 0.49424(9) 0.59752(6) 0.0278(4) Uani 1 1 d . . . . .
F6 F 1.0593(13) 0.9082(10) 0.4896(6) 0.073(6) Uani 1 1 d . . . . .
O6 O 0.8445(10) 0.6638(9) 0.6275(6) 0.034(4) Uani 1 1 d . . . . .
O1 O 0.8842(9) 0.5655(9) 0.3544(6) 0.032(4) Uani 1 1 d . U . . .
O2 O 0.8857(9) 0.6916(8) 0.3704(5) 0.024(3) Uani 1 1 d . . . . .
F5 F 1.0439(11) 0.9002(10) 0.5675(6) 0.061(5) Uani 1 1 d . . . . .
O3 O 0.9919(10) 0.7742(9) 0.4752(6) 0.037(4) Uani 1 1 d . . . . .
F4 F 0.9527(12) 0.9297(9) 0.5239(9) 0.074(6) Uani 1 1 d . . . . .
O4 O 0.9627(10) 0.7723(8) 0.5571(5) 0.033(4) Uani 1 1 d . . . . .
C7 C 0.9213(10) 0.3897(10) 0.5700(7) 0.010(3) Uani 1 1 d . U . . .
C13 C 0.9496(10) 0.3991(10) 0.4138(7) 0.010(3) Uani 1 1 d . U . . .
N2 N 0.2769(11) 0.5397(11) 0.4239(7) 0.029(4) Uani 1 1 d . U . . .
O5 O 0.8558(10) 0.5359(9) 0.6374(6) 0.036(4) Uani 1 1 d . . . . .
C1 C 0.8426(12) 0.5982(12) 0.4941(8) 0.022(4) Uani 1 1 d . U . . .
N1 N 0.7508(11) 0.4486(12) 0.4009(7) 0.034(5) Uani 1 1 d . . . . .
F8 F 0.7841(10) 0.6665(10) 0.7196(7) 0.058(3) Uani 1 1 d . U . . .
C2 C 0.8063(12) 0.6540(13) 0.4917(8) 0.027(5) Uani 1 1 d . U . . .
C8 C 0.9113(10) 0.3680(10) 0.6122(7) 0.011(4) Uani 1 1 d . U . . .
C33 C 0.3814(13) 0.5826(15) 0.3597(8) 0.033(5) Uani 1 1 d . . . . .
H33A H 0.4021 0.6323 0.3710 0.039 Uiso 1 1 calc R U . . .
H33B H 0.3571 0.5910 0.3269 0.039 Uiso 1 1 calc R U . . .
F9 F 0.7863(10) 0.5468(10) 0.7238(7) 0.059(3) Uani 1 1 d . U . . .
C30 C 0.4455(13) 0.5269(13) 0.3534(7) 0.026(5) Uani 1 1 d . . . . .
C4 C 0.7527(14) 0.7199(15) 0.4908(8) 0.034(6) Uani 1 1 d . . . . .
C25 C 0.7041(11) 0.4192(13) 0.3770(7) 0.022(4) Uani 1 1 d . . . . .
C11 C 0.9297(13) 0.3817(13) 0.7028(9) 0.029(5) Uani 1 1 d . U . . .
H11A H 0.9848 0.3765 0.7010 0.043 Uiso 1 1 calc R U . . .
H11B H 0.9118 0.3632 0.7352 0.043 Uiso 1 1 calc R U . . .
H11C H 0.9157 0.4356 0.6988 0.043 Uiso 1 1 calc R U . . .
C27 C 0.5736(11) 0.4333(11) 0.3473(7) 0.018(4) Uani 1 1 d . U . . .
C22 C 1.0100(16) 0.8843(14) 0.5223(10) 0.040(6) Uani 1 1 d . . . . .
C9 C 0.8927(11) 0.3336(11) 0.6605(7) 0.017(4) Uani 1 1 d . U . . .
C29 C 0.4501(13) 0.4574(12) 0.3797(8) 0.026(5) Uani 1 1 d . U . . .
H29 H 0.4088 0.4416 0.3998 0.031 Uiso 1 1 calc R U . . .
C28 C 0.5138(12) 0.4120(12) 0.3768(8) 0.022(4) Uani 1 1 d . . . . .
H28 H 0.5162 0.3657 0.3953 0.026 Uiso 1 1 calc R U . . .
F7 F 0.7074(10) 0.6042(10) 0.6791(7) 0.058(3) Uani 1 1 d . U . . .
C31 C 0.5059(11) 0.5460(12) 0.3231(8) 0.023(4) Uani 1 1 d . U . . .
H31 H 0.5031 0.5916 0.3039 0.027 Uiso 1 1 calc R U . . .
C21 C 0.9877(13) 0.8022(12) 0.5167(9) 0.027(5) Uani 1 1 d . . . . .
C34 C 0.3228(12) 0.5571(14) 0.3958(8) 0.028(5) Uani 1 1 d . . . . .
C10 C 0.8069(11) 0.3370(12) 0.6688(8) 0.023(4) Uani 1 1 d . U . . .
H10A H 0.7915 0.3902 0.6741 0.035 Uiso 1 1 calc R U . . .
H10B H 0.7935 0.3064 0.6980 0.035 Uiso 1 1 calc R U . . .
H10C H 0.7809 0.3166 0.6394 0.035 Uiso 1 1 calc R U . . .
C15 C 0.9393(11) 0.3506(11) 0.3207(8) 0.020(4) Uani 1 1 d . U . . .
C12 C 0.9227(11) 0.2523(12) 0.6605(8) 0.023(4) Uani 1 1 d . U . . .
H12A H 0.8966 0.2225 0.6347 0.034 Uiso 1 1 calc R U . . .
H12B H 0.9137 0.2288 0.6931 0.034 Uiso 1 1 calc R U . . .
H12C H 0.9770 0.2529 0.6535 0.034 Uiso 1 1 calc R U . . .
C19 C 0.8680(11) 0.6331(11) 0.3454(8) 0.019(4) Uani 1 1 d . U . . .
C14 C 0.9473(11) 0.3792(11) 0.3720(8) 0.020(4) Uani 1 1 d . U . . .
C23 C 0.8316(18) 0.6007(18) 0.6490(12) 0.053(3) Uani 1 1 d . U . . .
C3 C 0.7056(16) 0.7136(18) 0.4426(9) 0.047(7) Uani 1 1 d . . . . .
H3A H 0.7372 0.7268 0.4139 0.070 Uiso 1 1 calc R U . . .
H3B H 0.6626 0.7488 0.4444 0.070 Uiso 1 1 calc R U . . .
H3C H 0.6869 0.6610 0.4389 0.070 Uiso 1 1 calc R U . . .
C26 C 0.6454(12) 0.3855(13) 0.3459(9) 0.026(5) Uani 1 1 d . U . . .
H26A H 0.6342 0.3331 0.3577 0.032 Uiso 1 1 calc R U . . .
H26B H 0.6638 0.3819 0.3112 0.032 Uiso 1 1 calc R U . . .
C24 C 0.7752(18) 0.6039(19) 0.6935(12) 0.055(2) Uani 1 1 d . U . . .
C5 C 0.7921(17) 0.7967(15) 0.4931(15) 0.062(10) Uani 1 1 d . . . . .
H5A H 0.8234 0.7991 0.5231 0.093 Uiso 1 1 calc R U . . .
H5B H 0.7542 0.8376 0.4940 0.093 Uiso 1 1 calc R U . . .
H5C H 0.8241 0.8030 0.4636 0.093 Uiso 1 1 calc R U . . .
C32 C 0.5699(14) 0.5014(13) 0.3197(7) 0.028(5) Uani 1 1 d . . . . .
H32 H 0.6109 0.5165 0.2991 0.033 Uiso 1 1 calc R U . . .
C16 C 0.8570(17) 0.3396(18) 0.3088(12) 0.052(7) Uani 1 1 d . U . . .
H16A H 0.8334 0.3084 0.3348 0.078 Uiso 1 1 calc R U . . .
H16B H 0.8521 0.3137 0.2766 0.078 Uiso 1 1 calc R U . . .
H16C H 0.8320 0.3896 0.3072 0.078 Uiso 1 1 calc R U . . .
C18 C 0.9832(17) 0.2754(17) 0.3174(12) 0.052(7) Uani 1 1 d . U . . .
H18A H 1.0355 0.2838 0.3281 0.078 Uiso 1 1 calc R U . . .
H18B H 0.9828 0.2569 0.2830 0.078 Uiso 1 1 calc R U . . .
H18C H 0.9594 0.2372 0.3391 0.078 Uiso 1 1 calc R U . . .
C17 C 0.9774(15) 0.4074(16) 0.2844(10) 0.043(6) Uani 1 1 d . U . . .
H17A H 0.9499 0.4561 0.2848 0.064 Uiso 1 1 calc R U . . .
H17B H 0.9767 0.3860 0.2506 0.064 Uiso 1 1 calc R U . . .
H17C H 1.0299 0.4160 0.2947 0.064 Uiso 1 1 calc R U . . .
C6 C 0.7004(17) 0.709(2) 0.5378(10) 0.056(9) Uani 1 1 d . . . . .
H6A H 0.6762 0.6588 0.5364 0.084 Uiso 1 1 calc R U . . .
H6B H 0.6616 0.7492 0.5381 0.084 Uiso 1 1 calc R U . . .
H6C H 0.7311 0.7129 0.5681 0.084 Uiso 1 1 calc R U . . .
C20 C 0.8257(16) 0.6499(16) 0.2970(10) 0.043(6) Uani 1 1 d . U . . .
F1 F 0.765(3) 0.685(3) 0.3019(17) 0.066(13) Uani 0.5 1 d . U P A 1
F2 F 0.874(2) 0.691(2) 0.2660(12) 0.062(9) Uani 0.5 1 d . U P A 1
F3 F 0.816(2) 0.589(2) 0.2697(14) 0.054(8) Uani 0.5 1 d . U P A 1
F2A F 0.860(3) 0.627(3) 0.2597(14) 0.076(11) Uani 0.5 1 d . U P A 2
F3A F 0.767(3) 0.600(3) 0.2925(17) 0.081(12) Uani 0.5 1 d . U P A 2
F1A F 0.791(2) 0.713(2) 0.2963(15) 0.050(10) Uani 0.5 1 d . U P A 2

loop_
_atom_site_aniso_label
_atom_site_aniso_U_11
_atom_site_aniso_U_22
_atom_site_aniso_U_33
_atom_site_aniso_U_23
_atom_site_aniso_U_13
_atom_site_aniso_U_12
Ag4 0.0131(3) 0.0131(3) 0.0125(3) 0.00000(10) 0.00006(10) 0.00008(10)
Ag1 0.0278(8) 0.0230(7) 0.0029(6) -0.0007(5) 0.0024(5) -0.0007(6)
Ag6 0.0242(6) 0.0236(6) 0.0071(5) 0.0015(5) -0.0039(5) 0.0009(5)
Ag3 0.0298(8) 0.0254(8) 0.0038(6) 0.0002(5) 0.0058(5) 0.0008(6)
Ag5 0.0294(6) 0.0239(6) 0.0076(5) -0.0011(5) -0.0054(5) 0.0016(5)
Ag2 0.0340(9) 0.0235(8) 0.0259(8) 0.0002(6) -0.0016(7) -0.0079(7)
F6 0.143(18) 0.042(9) 0.034(9) -0.012(7) 0.040(11) -0.040(11)
O6 0.051(10) 0.031(9) 0.021(8) 0.011(7) -0.001(7) 0.004(8)
O1 0.032(4) 0.032(4) 0.031(4) 0.0001(10) -0.0001(10) -0.0001(10)
O2 0.039(8) 0.022(7) 0.011(7) -0.003(6) 0.003(6) -0.001(6)
F5 0.101(14) 0.057(10) 0.024(8) -0.019(7) 0.010(9) -0.026(10)
O3 0.059(11) 0.027(9) 0.026(9) -0.009(7) 0.021(8) -0.008(8)
F4 0.087(14) 0.019(8) 0.115(17) -0.001(9) -0.005(13) 0.008(8)
O4 0.067(11) 0.020(8) 0.012(7) 0.005(6) 0.003(7) -0.007(8)
C7 0.011(4) 0.011(4) 0.010(4) 0.0003(10) 0.0009(10) 0.0000(10)
C13 0.011(4) 0.011(4) 0.010(4) 0.0000(10) 0.0006(10) -0.0002(10)
N2 0.029(4) 0.030(4) 0.029(4) 0.0000(10) 0.0002(10) 0.0000(10)
O5 0.055(11) 0.030(9) 0.022(8) -0.002(7) 0.004(8) 0.011(8)
C1 0.023(4) 0.022(4) 0.022(4) -0.0001(10) 0.0001(10) 0.0000(10)
N1 0.032(10) 0.044(12) 0.025(10) -0.011(9) -0.006(9) 0.004(9)
F8 0.060(3) 0.058(3) 0.057(3) -0.0029(17) 0.0020(18) -0.0004(19)
C2 0.027(5) 0.027(5) 0.027(5) -0.0001(10) 0.0000(10) 0.0000(10)
C8 0.012(4) 0.011(4) 0.011(4) -0.0002(10) 0.0000(10) -0.0001(10)
C33 0.030(12) 0.054(16) 0.014(10) 0.011(10) 0.001(9) 0.003(11)
F9 0.060(3) 0.059(3) 0.057(3) 0.0027(18) 0.0022(17) 0.0014(19)
C30 0.033(12) 0.037(12) 0.007(9) 0.004(8) -0.005(9) -0.005(10)
C4 0.035(12) 0.049(15) 0.019(11) -0.002(10) -0.014(10) 0.025(11)
C25 0.016(10) 0.036(12) 0.014(10) 0.001(9) 0.008(8) 0.004(9)
C11 0.029(5) 0.029(5) 0.028(5) 0.000(2) 0.000(2) 0.000(2)
C27 0.018(4) 0.018(4) 0.018(4) -0.0001(10) -0.0001(10) -0.0001(10)
C22 0.053(16) 0.025(13) 0.042(15) 0.001(11) 0.023(13) -0.005(12)
C9 0.017(4) 0.017(4) 0.016(4) 0.0001(10) -0.0001(10) 0.0000(10)
C29 0.026(5) 0.026(5) 0.026(5) 0.0001(10) 0.0000(10) -0.0001(10)
C28 0.026(11) 0.023(11) 0.017(10) -0.003(8) -0.012(9) -0.003(9)
F7 0.055(3) 0.061(3) 0.058(3) -0.0004(19) 0.0007(15) 0.0002(18)
C31 0.023(4) 0.023(4) 0.023(4) 0.0001(10) 0.0001(10) 0.0000(10)
C21 0.030(12) 0.022(11) 0.029(13) -0.004(9) 0.015(10) -0.001(9)
C34 0.021(11) 0.046(14) 0.018(11) 0.005(10) -0.009(9) -0.001(10)
C10 0.024(5) 0.024(5) 0.023(5) 0.000(2) 0.000(2) 0.000(2)
C15 0.020(4) 0.020(4) 0.019(4) -0.0001(10) 0.0000(10) 0.0000(10)
C12 0.023(5) 0.023(5) 0.022(5) 0.000(2) 0.001(2) 0.000(2)
C19 0.019(4) 0.020(4) 0.019(4) 0.0000(10) -0.0001(10) 0.0001(10)
C14 0.020(4) 0.020(4) 0.020(4) 0.0001(10) -0.0001(10) 0.0000(10)
C23 0.054(3) 0.053(3) 0.054(3) 0.0000(10) -0.0006(10) 0.0000(10)
C3 0.056(17) 0.065(19) 0.019(12) -0.006(12) -0.010(12) 0.030(15)
C26 0.027(5) 0.027(5) 0.026(5) 0.0000(10) 0.0000(10) 0.0000(10)
C24 0.055(3) 0.055(3) 0.055(3) -0.0001(9) 0.0006(9) 0.0000(10)
C5 0.049(17) 0.028(15) 0.11(3) 0.002(16) -0.003(18) 0.024(13)
C32 0.043(13) 0.034(12) 0.006(9) 0.002(8) 0.004(9) -0.005(10)
C16 0.052(7) 0.052(7) 0.051(7) 0.000(2) 0.000(2) 0.000(2)
C18 0.052(7) 0.052(7) 0.051(7) -0.001(2) -0.001(2) 0.000(2)
C17 0.043(6) 0.043(6) 0.042(6) 0.000(2) 0.000(2) 0.000(2)
C6 0.059(18) 0.08(2) 0.026(14) -0.001(14) 0.005(13) 0.042(17)
C20 0.050(10) 0.041(10) 0.037(9) -0.005(8) -0.005(8) 0.009(8)
F1 0.062(19) 0.09(2) 0.049(17) 0.004(16) -0.017(15) 0.017(16)
F2 0.076(17) 0.078(17) 0.033(14) 0.028(13) -0.006(13) -0.014(15)
F3 0.055(9) 0.054(9) 0.054(9) 0.000(2) -0.001(2) 0.000(2)
F2A 0.083(18) 0.11(2) 0.038(15) 0.003(15) -0.006(15) 0.020(17)
F3A 0.074(18) 0.092(19) 0.078(18) 0.017(16) -0.038(16) -0.020(16)
F1A 0.064(18) 0.046(16) 0.041(15) 0.004(13) -0.024(14) 0.008(14)

loop_
_atom_type_symbol
_atom_type_description
_atom_type_scat_dispersion_real
_atom_type_scat_dispersion_imag
_atom_type_scat_source
C C 0.0181 0.0091 'International Tables Vol C Tables 4.2.6.8 and 6.1.1.4'
H H 0.0000 0.0000 'International Tables Vol C Tables 4.2.6.8 and 6.1.1.4'
N N 0.0311 0.0180 'International Tables Vol C Tables 4.2.6.8 and 6.1.1.4'
O O 0.0492 0.0322 'International Tables Vol C Tables 4.2.6.8 and 6.1.1.4'
I I -0.3257 6.8362 'International Tables Vol C Tables 4.2.6.8 and 6.1.1.4'
Ag Ag 0.1306 4.2820 'International Tables Vol C Tables 4.2.6.8 and 6.1.1.4'
F F 0.0727 0.0534 'International Tables Vol C Tables 4.2.6.8 and 6.1.1.4'

loop_
_geom_angle_atom_site_label_1
_geom_angle_atom_site_label_2
_geom_angle_atom_site_label_3
_geom_angle
_geom_angle_site_symmetry_1
_geom_angle_site_symmetry_3
_geom_angle_publ_flag
C7 Ag4 C13 174.7(7) . . ?
C7 Ag4 Ag6 60.8(5) . 5_766 ?
C13 Ag4 Ag6 120.8(5) . 5_766 ?
C7 Ag4 Ag5 119.9(5) . . ?
C13 Ag4 Ag5 60.7(5) . . ?
Ag6 Ag4 Ag5 159.03(6) 5_766 . ?
C7 Ag4 Ag3 57.6(5) . . ?
C13 Ag4 Ag3 123.1(5) . . ?
Ag6 Ag4 Ag3 112.92(6) 5_766 . ?
Ag5 Ag4 Ag3 62.42(5) . . ?
C7 Ag4 Ag1 124.1(5) . 5_766 ?
C13 Ag4 Ag1 57.6(5) . 5_766 ?
Ag6 Ag4 Ag1 63.38(5) 5_766 5_766 ?
Ag5 Ag4 Ag1 112.48(6) . 5_766 ?
Ag3 Ag4 Ag1 157.93(6) . 5_766 ?
C7 Ag4 Ag2 144.7(5) . 5_766 ?
C13 Ag4 Ag2 40.5(5) . 5_766 ?
Ag6 Ag4 Ag2 108.89(6) 5_766 5_766 ?
Ag5 Ag4 Ag2 57.19(5) . 5_766 ?
Ag3 Ag4 Ag2 105.97(5) . 5_766 ?
Ag1 Ag4 Ag2 58.93(5) 5_766 5_766 ?
O4 Ag1 O6 94.5(6) . . ?
O4 Ag1 C1 121.6(6) . . ?
O6 Ag1 C1 105.7(7) . . ?
O4 Ag1 C13 91.8(6) . 5_766 ?
O6 Ag1 C13 109.0(6) . 5_766 ?
C1 Ag1 C13 128.9(6) . 5_766 ?
O4 Ag1 Ag4 89.9(4) . 5_766 ?
O6 Ag1 Ag4 154.1(4) . 5_766 ?
C1 Ag1 Ag4 93.5(5) . 5_766 ?
C13 Ag1 Ag4 45.2(4) 5_766 5_766 ?
O4 Ag1 Ag6 83.9(4) . . ?
O6 Ag1 Ag6 148.7(4) . . ?
C1 Ag1 Ag6 51.7(5) . . ?
C13 Ag1 Ag6 102.3(4) 5_766 . ?
Ag4 Ag1 Ag6 57.21(4) 5_766 . ?
O4 Ag1 Ag3 166.2(4) . . ?
O6 Ag1 Ag3 84.0(4) . . ?
C1 Ag1 Ag3 46.6(5) . . ?
C13 Ag1 Ag3 101.7(4) 5_766 . ?
Ag4 Ag1 Ag3 97.52(5) 5_766 . ?
Ag6 Ag1 Ag3 90.33(5) . . ?
O4 Ag1 Ag2 135.5(4) . . ?
O6 Ag1 Ag2 92.4(4) . . ?
C1 Ag1 Ag2 98.4(5) . . ?
C13 Ag1 Ag2 44.8(4) 5_766 . ?
Ag4 Ag1 Ag2 67.22(5) 5_766 . ?
Ag6 Ag1 Ag2 110.61(6) . . ?
Ag3 Ag1 Ag2 58.30(5) . . ?
O3 Ag6 O2 103.9(6) . . ?
O3 Ag6 C1 118.1(6) . . ?
O2 Ag6 C1 104.9(6) . . ?
O3 Ag6 C7 89.4(6) . 5_766 ?
O2 Ag6 C7 109.6(5) . 5_766 ?
C1 Ag6 C7 128.4(6) . 5_766 ?
O3 Ag6 C2 102.0(6) . . ?
O2 Ag6 C2 91.1(6) . . ?
C1 Ag6 C2 25.6(7) . . ?
C7 Ag6 C2 153.4(6) 5_766 . ?
O3 Ag6 Ag4 80.5(5) . 5_766 ?
O2 Ag6 Ag4 154.9(4) . 5_766 ?
C1 Ag6 Ag4 94.2(5) . 5_766 ?
C7 Ag6 Ag4 45.3(4) 5_766 5_766 ?
C2 Ag6 Ag4 112.5(5) . 5_766 ?
O3 Ag6 Ag1 76.5(4) . . ?
O2 Ag6 Ag1 145.7(4) . . ?
C1 Ag6 Ag1 50.2(5) . . ?
C7 Ag6 Ag1 104.7(4) 5_766 . ?
C2 Ag6 Ag1 56.2(5) . . ?
Ag4 Ag6 Ag1 59.41(5) 5_766 . ?
O3 Ag6 Ag5 164.0(4) . . ?
O2 Ag6 Ag5 84.8(4) . . ?
C1 Ag6 Ag5 46.0(5) . . ?
C7 Ag6 Ag5 100.4(4) 5_766 . ?
C2 Ag6 Ag5 64.0(5) . . ?
Ag4 Ag6 Ag5 97.36(5) 5_766 . ?
Ag1 Ag6 Ag5 88.72(5) . . ?
O3 Ag6 Ag2 134.4(4) . 5_766 ?
O2 Ag6 Ag2 93.3(3) . 5_766 ?
C1 Ag6 Ag2 96.8(5) . 5_766 ?
C7 Ag6 Ag2 45.0(4) 5_766 5_766 ?
C2 Ag6 Ag2 119.7(5) . 5_766 ?
Ag4 Ag6 Ag2 67.89(5) 5_766 5_766 ?
Ag1 Ag6 Ag2 111.00(6) . 5_766 ?
Ag5 Ag6 Ag2 56.72(5) . 5_766 ?
C1 Ag3 N2 119.9(7) . 5_666 ?
C1 Ag3 C7 136.0(7) . . ?
N2 Ag3 C7 102.9(6) 5_666 . ?
C1 Ag3 O5 112.2(7) . . ?
N2 Ag3 O5 81.3(6) 5_666 . ?
C7 Ag3 O5 82.1(5) . . ?
C1 Ag3 Ag4 97.5(5) . . ?
N2 Ag3 Ag4 124.5(5) 5_666 . ?
C7 Ag3 Ag4 45.4(4) . . ?
O5 Ag3 Ag4 122.7(4) . . ?
C1 Ag3 Ag5 48.9(5) . . ?
N2 Ag3 Ag5 117.5(5) 5_666 . ?
C7 Ag3 Ag5 103.8(4) . . ?
O5 Ag3 Ag5 157.5(4) . . ?
Ag4 Ag3 Ag5 58.46(5) . . ?
C1 Ag3 Ag2 104.7(5) . . ?
N2 Ag3 Ag2 127.5(5) 5_666 . ?
C7 Ag3 Ag2 47.9(4) . . ?
O5 Ag3 Ag2 55.9(4) . . ?
Ag4 Ag3 Ag2 70.08(5) . . ?
Ag5 Ag3 Ag2 112.15(6) . . ?
C1 Ag3 Ag1 50.6(5) . . ?
N2 Ag3 Ag1 130.6(5) 5_666 . ?
C7 Ag3 Ag1 108.4(4) . . ?
O5 Ag3 Ag1 66.7(4) . . ?
Ag4 Ag3 Ag1 104.54(6) . . ?
Ag5 Ag3 Ag1 90.97(5) . . ?
Ag2 Ag3 Ag1 61.53(5) . . ?
N1 Ag5 C1 122.8(7) . . ?
N1 Ag5 O1 90.5(6) . . ?
C1 Ag5 O1 109.3(7) . . ?
N1 Ag5 C13 96.8(6) . . ?
C1 Ag5 C13 135.6(7) . . ?
O1 Ag5 C13 87.5(5) . . ?
N1 Ag5 Ag4 110.9(5) . . ?
C1 Ag5 Ag4 97.5(5) . . ?
O1 Ag5 Ag4 128.6(4) . . ?
C13 Ag5 Ag4 45.4(4) . . ?
N1 Ag5 Ag3 107.9(5) . . ?
C1 Ag5 Ag3 48.2(5) . . ?
O1 Ag5 Ag3 156.3(4) . . ?
C13 Ag5 Ag3 104.4(4) . . ?
Ag4 Ag5 Ag3 59.12(5) . . ?
N1 Ag5 Ag2 129.9(5) . 5_766 ?
C1 Ag5 Ag2 106.1(5) . 5_766 ?
O1 Ag5 Ag2 61.6(4) . 5_766 ?
C13 Ag5 Ag2 45.7(4) . 5_766 ?
Ag4 Ag5 Ag2 69.28(5) . 5_766 ?
Ag3 Ag5 Ag2 112.66(6) . 5_766 ?
N1 Ag5 Ag6 145.5(5) . . ?
C1 Ag5 Ag6 50.6(5) . . ?
O1 Ag5 Ag6 66.7(4) . . ?
C13 Ag5 Ag6 107.2(4) . . ?
Ag4 Ag5 Ag6 103.61(6) . . ?
Ag3 Ag5 Ag6 89.98(5) . . ?
Ag2 Ag5 Ag6 62.58(5) 5_766 . ?
C13 Ag2 C7 153.1(6) 5_766 . ?
C13 Ag2 C8 179.0(6) 5_766 . ?
C7 Ag2 C8 27.7(6) . . ?
C13 Ag2 C14 26.2(7) 5_766 5_766 ?
C7 Ag2 C14 176.2(6) . 5_766 ?
C8 Ag2 C14 153.1(6) . 5_766 ?
C13 Ag2 Ag5 57.7(4) 5_766 5_766 ?
C7 Ag2 Ag5 112.5(4) . 5_766 ?
C8 Ag2 Ag5 121.9(4) . 5_766 ?
C14 Ag2 Ag5 70.3(4) 5_766 5_766 ?
C13 Ag2 Ag3 112.2(5) 5_766 . ?
C7 Ag2 Ag3 54.6(4) . . ?
C8 Ag2 Ag3 68.8(4) . . ?
C14 Ag2 Ag3 121.7(4) 5_766 . ?
Ag5 Ag2 Ag3 135.18(7) 5_766 . ?
C13 Ag2 Ag1 53.8(5) 5_766 . ?
C7 Ag2 Ag1 113.7(4) . . ?
C8 Ag2 Ag1 127.1(4) . . ?
C14 Ag2 Ag1 62.8(4) 5_766 . ?
Ag5 Ag2 Ag1 104.28(6) 5_766 . ?
Ag3 Ag2 Ag1 60.16(5) . . ?
C13 Ag2 Ag6 116.9(5) 5_766 5_766 ?
C7 Ag2 Ag6 53.6(4) . 5_766 ?
C8 Ag2 Ag6 62.9(4) . 5_766 ?
C14 Ag2 Ag6 129.8(4) 5_766 5_766 ?
Ag5 Ag2 Ag6 60.70(5) 5_766 5_766 ?
Ag3 Ag2 Ag6 101.41(6) . 5_766 ?
Ag1 Ag2 Ag6 138.27(6) . 5_766 ?
C13 Ag2 Ag4 38.7(5) 5_766 5_766 ?
C7 Ag2 Ag4 114.5(4) . 5_766 ?
C8 Ag2 Ag4 142.0(4) . 5_766 ?
C14 Ag2 Ag4 64.9(4) 5_766 5_766 ?
Ag5 Ag2 Ag4 53.53(4) 5_766 5_766 ?
Ag3 Ag2 Ag4 90.29(5) . 5_766 ?
Ag1 Ag2 Ag4 53.85(4) . 5_766 ?
Ag6 Ag2 Ag4 92.60(5) 5_766 5_766 ?
C23 O6 Ag1 111.5(18) . . ?
C19 O1 Ag5 121.3(14) . . ?
C19 O2 Ag6 111.7(12) . . ?
C21 O3 Ag6 129.1(14) . . ?
C21 O4 Ag1 120.2(13) . . ?
C8 C7 Ag4 165.9(15) . . ?
C8 C7 Ag2 91.2(13) . . ?
Ag4 C7 Ag2 100.7(7) . . ?
C8 C7 Ag3 113.2(13) . . ?
Ag4 C7 Ag3 77.0(5) . . ?
Ag2 C7 Ag3 77.5(5) . . ?
C8 C7 Ag6 100.9(13) . 5_766 ?
Ag4 C7 Ag6 73.9(5) . 5_766 ?
Ag2 C7 Ag6 81.4(5) . 5_766 ?
Ag3 C7 Ag6 139.9(7) . 5_766 ?
C14 C13 Ag4 161.2(16) . . ?
C14 C13 Ag2 97.9(14) . 5_766 ?
Ag4 C13 Ag2 100.7(7) . 5_766 ?
C14 C13 Ag1 102.8(14) . 5_766 ?
Ag4 C13 Ag1 77.3(5) . 5_766 ?
Ag2 C13 Ag1 81.5(5) 5_766 5_766 ?
C14 C13 Ag5 113.6(15) . . ?
Ag4 C13 Ag5 73.9(5) . . ?
Ag2 C13 Ag5 76.6(5) 5_766 . ?
Ag1 C13 Ag5 139.4(7) 5_766 . ?
C34 N2 Ag3 160.2(17) . 5_666 ?
C23 O5 Ag3 115.2(18) . . ?
C2 C1 Ag3 131.3(18) . . ?
C2 C1 Ag5 126.6(18) . . ?
Ag3 C1 Ag5 82.9(7) . . ?
C2 C1 Ag1 93.5(16) . . ?
Ag3 C1 Ag1 82.7(7) . . ?
Ag5 C1 Ag1 135.8(9) . . ?
C2 C1 Ag6 90.4(16) . . ?
Ag3 C1 Ag6 135.1(9) . . ?
Ag5 C1 Ag6 83.4(7) . . ?
Ag1 C1 Ag6 78.1(6) . . ?
C25 N1 Ag5 170.4(17) . . ?
C1 C2 C4 174(3) . . ?
C1 C2 Ag6 64.0(14) . . ?
C4 C2 Ag6 122.3(16) . . ?
C7 C8 C9 172.3(19) . . ?
C7 C8 Ag2 61.1(11) . . ?
C9 C8 Ag2 126.5(12) . . ?
C34 C33 C30 114(2) . . ?
C34 C33 H33A 108.8 . . ?
C30 C33 H33A 108.8 . . ?
C34 C33 H33B 108.8 . . ?
C30 C33 H33B 108.8 . . ?
H33A C33 H33B 107.7 . . ?
C31 C30 C29 117(2) . . ?
C31 C30 C33 120(2) . . ?
C29 C30 C33 123(2) . . ?
C2 C4 C5 113(2) . . ?
C2 C4 C3 108(2) . . ?
C5 C4 C3 110(2) . . ?
C2 C4 C6 106(2) . . ?
C5 C4 C6 110(2) . . ?
C3 C4 C6 110(2) . . ?
N1 C25 C26 177(2) . . ?
C9 C11 H11A 109.5 . . ?
C9 C11 H11B 109.5 . . ?
H11A C11 H11B 109.5 . . ?
C9 C11 H11C 109.5 . . ?
H11A C11 H11C 109.5 . . ?
H11B C11 H11C 109.5 . . ?
C28 C27 C32 119.9(19) . . ?
C28 C27 C26 120.6(18) . . ?
C32 C27 C26 119.4(19) . . ?
F4 C22 F6 110(2) . . ?
F4 C22 F5 101(2) . . ?
F6 C22 F5 104(2) . . ?
F4 C22 C21 113(2) . . ?
F6 C22 C21 115(2) . . ?
F5 C22 C21 113(2) . . ?
C8 C9 C12 107.7(16) . . ?
C8 C9 C10 109.5(16) . . ?
C12 C9 C10 112.5(17) . . ?
C8 C9 C11 109.2(16) . . ?
C12 C9 C11 111.1(17) . . ?
C10 C9 C11 106.8(17) . . ?
C28 C29 C30 121(2) . . ?
C28 C29 H29 119.5 . . ?
C30 C29 H29 119.5 . . ?
C27 C28 C29 120(2) . . ?
C27 C28 H28 119.8 . . ?
C29 C28 H28 119.8 . . ?
C32 C31 C30 122(2) . . ?
C32 C31 H31 118.8 . . ?
C30 C31 H31 118.8 . . ?
O3 C21 O4 129(2) . . ?
O3 C21 C22 117(2) . . ?
O4 C21 C22 113(2) . . ?
N2 C34 C33 178(3) . . ?
C9 C10 H10A 109.5 . . ?
C9 C10 H10B 109.5 . . ?
H10A C10 H10B 109.5 . . ?
C9 C10 H10C 109.5 . . ?
H10A C10 H10C 109.5 . . ?
H10B C10 H10C 109.5 . . ?
C14 C15 C16 109.6(19) . . ?
C14 C15 C18 107.3(19) . . ?
C16 C15 C18 112(2) . . ?
C14 C15 C17 109.3(18) . . ?
C16 C15 C17 112(2) . . ?
C18 C15 C17 107(2) . . ?
C9 C12 H12A 109.5 . . ?
C9 C12 H12B 109.5 . . ?
H12A C12 H12B 109.5 . . ?
C9 C12 H12C 109.5 . . ?
H12A C12 H12C 109.5 . . ?
H12B C12 H12C 109.5 . . ?
O1 C19 O2 127.7(19) . . ?
O1 C19 C20 117.5(19) . . ?
O2 C19 C20 114.7(19) . . ?
C13 C14 C15 176(2) . . ?
C13 C14 Ag2 55.9(12) . 5_766 ?
C15 C14 Ag2 128.2(14) . 5_766 ?
O5 C23 O6 128(3) . . ?
O5 C23 C24 116(3) . . ?
O6 C23 C24 116(3) . . ?
C4 C3 H3A 109.5 . . ?
C4 C3 H3B 109.5 . . ?
H3A C3 H3B 109.5 . . ?
C4 C3 H3C 109.5 . . ?
H3A C3 H3C 109.5 . . ?
H3B C3 H3C 109.5 . . ?
C25 C26 C27 111.0(18) . . ?
C25 C26 H26A 109.4 . . ?
C27 C26 H26A 109.4 . . ?
C25 C26 H26B 109.4 . . ?
C27 C26 H26B 109.4 . . ?
H26A C26 H26B 108.0 . . ?
F7 C24 F9 110(3) . . ?
F7 C24 F8 106(3) . . ?
F9 C24 F8 107(3) . . ?
F7 C24 C23 112(3) . . ?
F9 C24 C23 111(3) . . ?
F8 C24 C23 111(3) . . ?
C4 C5 H5A 109.5 . . ?
C4 C5 H5B 109.5 . . ?
H5A C5 H5B 109.5 . . ?
C4 C5 H5C 109.5 . . ?
H5A C5 H5C 109.5 . . ?
H5B C5 H5C 109.5 . . ?
C31 C32 C27 119(2) . . ?
C31 C32 H32 120.5 . . ?
C27 C32 H32 120.5 . . ?
C15 C16 H16A 109.5 . . ?
C15 C16 H16B 109.5 . . ?
H16A C16 H16B 109.5 . . ?
C15 C16 H16C 109.5 . . ?
H16A C16 H16C 109.5 . . ?
H16B C16 H16C 109.5 . . ?
C15 C18 H18A 109.5 . . ?
C15 C18 H18B 109.5 . . ?
H18A C18 H18B 109.5 . . ?
C15 C18 H18C 109.5 . . ?
H18A C18 H18C 109.5 . . ?
H18B C18 H18C 109.5 . . ?
C15 C17 H17A 109.5 . . ?
C15 C17 H17B 109.5 . . ?
H17A C17 H17B 109.5 . . ?
C15 C17 H17C 109.5 . . ?
H17A C17 H17C 109.5 . . ?
H17B C17 H17C 109.5 . . ?
C4 C6 H6A 109.5 . . ?
C4 C6 H6B 109.5 . . ?
H6A C6 H6B 109.5 . . ?
C4 C6 H6C 109.5 . . ?
H6A C6 H6C 109.5 . . ?
H6B C6 H6C 109.5 . . ?
F2A C20 F1A 120(4) . . ?
F1 C20 F3 110(4) . . ?
F2A C20 F3A 96(4) . . ?
F1A C20 F3A 101(3) . . ?
F1 C20 F2 110(4) . . ?
F3 C20 F2 99(3) . . ?
F2A C20 C19 113(3) . . ?
F1 C20 C19 115(3) . . ?
F1A C20 C19 115(3) . . ?
F3 C20 C19 113(3) . . ?
F3A C20 C19 109(3) . . ?
F2 C20 C19 108(2) . . ?

loop_
_geom_bond_atom_site_label_1
_geom_bond_atom_site_label_2
_geom_bond_distance
_geom_bond_site_symmetry_2
_geom_bond_publ_flag
Ag4 C7 2.110(18) . ?
Ag4 C13 2.123(18) . ?
Ag4 Ag6 2.8520(19) 5_766 ?
Ag4 Ag5 2.8670(19) . ?
Ag4 Ag3 2.8871(19) . ?
Ag4 Ag1 2.9205(19) 5_766 ?
Ag4 Ag2 3.334(2) 5_766 ?
Ag1 O4 2.290(15) . ?
Ag1 O6 2.337(16) . ?
Ag1 C1 2.38(2) . ?
Ag1 C13 2.527(17) 5_766 ?
Ag1 Ag4 2.9205(19) 5_766 ?
Ag1 Ag6 3.0332(18) . ?
Ag1 Ag3 3.057(2) . ?
Ag1 Ag2 3.098(2) . ?
Ag6 O3 2.334(16) . ?
Ag6 O2 2.339(14) . ?
Ag6 C1 2.43(2) . ?
Ag6 C7 2.590(17) 5_766 ?
Ag6 C2 2.70(2) . ?
Ag6 Ag4 2.8520(19) 5_766 ?
Ag6 Ag5 3.125(2) . ?
Ag6 Ag2 3.181(2) 5_766 ?
Ag3 C1 2.24(2) . ?
Ag3 N2 2.251(19) 5_666 ?
Ag3 C7 2.503(17) . ?
Ag3 O5 2.580(16) . ?
Ag3 Ag5 2.9817(19) . ?
Ag3 Ag2 2.998(2) . ?
Ag5 N1 2.25(2) . ?
Ag5 C1 2.27(2) . ?
Ag5 O1 2.476(16) . ?
Ag5 C13 2.603(17) . ?
Ag5 Ag2 2.996(2) 5_766 ?
Ag2 C13 2.206(17) 5_766 ?
Ag2 C7 2.277(17) . ?
Ag2 C8 2.600(18) . ?
Ag2 C14 2.64(2) 5_766 ?
Ag2 Ag5 2.996(2) 5_766 ?
Ag2 Ag6 3.181(2) 5_766 ?
Ag2 Ag4 3.334(2) 5_766 ?
F6 C22 1.31(3) . ?
O6 C23 1.26(3) . ?
O1 C19 1.24(3) . ?
O2 C19 1.26(2) . ?
F5 C22 1.38(3) . ?
O3 C21 1.22(3) . ?
F4 C22 1.29(3) . ?
O4 C21 1.28(3) . ?
C7 C8 1.21(3) . ?
C7 Ag6 2.590(17) 5_766 ?
C13 C14 1.18(3) . ?
C13 Ag2 2.206(17) 5_766 ?
C13 Ag1 2.527(17) 5_766 ?
N2 C34 1.15(3) . ?
N2 Ag3 2.251(19) 5_666 ?
O5 C23 1.25(3) . ?
C1 C2 1.17(3) . ?
N1 C25 1.17(3) . ?
F8 C24 1.31(4) . ?
C2 C4 1.49(3) . ?
C8 C9 1.47(3) . ?
C33 C34 1.49(3) . ?
C33 C30 1.50(3) . ?
C33 H33A 0.9900 . ?
C33 H33B 0.9900 . ?
F9 C24 1.30(4) . ?
C30 C31 1.38(3) . ?
C30 C29 1.41(3) . ?
C4 C5 1.51(4) . ?
C4 C3 1.54(3) . ?
C4 C6 1.58(4) . ?
C25 C26 1.46(3) . ?
C11 C9 1.56(3) . ?
C11 H11A 0.9800 . ?
C11 H11B 0.9800 . ?
C11 H11C 0.9800 . ?
C27 C28 1.37(3) . ?
C27 C32 1.40(3) . ?
C27 C26 1.52(3) . ?
C22 C21 1.50(3) . ?
C9 C12 1.52(3) . ?
C9 C10 1.53(3) . ?
C29 C28 1.38(3) . ?
C29 H29 0.9500 . ?
C28 H28 0.9500 . ?
F7 C24 1.26(4) . ?
C31 C32 1.38(3) . ?
C31 H31 0.9500 . ?
C10 H10A 0.9800 . ?
C10 H10B 0.9800 . ?
C10 H10C 0.9800 . ?
C15 C14 1.47(3) . ?
C15 C16 1.50(3) . ?
C15 C18 1.53(3) . ?
C15 C17 1.55(3) . ?
C12 H12A 0.9800 . ?
C12 H12B 0.9800 . ?
C12 H12C 0.9800 . ?
C19 C20 1.53(3) . ?
C14 Ag2 2.64(2) 5_766 ?
C23 C24 1.56(4) . ?
C3 H3A 0.9800 . ?
C3 H3B 0.9800 . ?
C3 H3C 0.9800 . ?
C26 H26A 0.9900 . ?
C26 H26B 0.9900 . ?
C5 H5A 0.9800 . ?
C5 H5B 0.9800 . ?
C5 H5C 0.9800 . ?
C32 H32 0.9500 . ?
C16 H16A 0.9800 . ?
C16 H16B 0.9800 . ?
C16 H16C 0.9800 . ?
C18 H18A 0.9800 . ?
C18 H18B 0.9800 . ?
C18 H18C 0.9800 . ?
C17 H17A 0.9800 . ?
C17 H17B 0.9800 . ?
C17 H17C 0.9800 . ?
C6 H6A 0.9800 . ?
C6 H6B 0.9800 . ?
C6 H6C 0.9800 . ?
C20 F2A 1.24(5) . ?
C20 F1 1.25(5) . ?
C20 F1A 1.27(5) . ?
C20 F3 1.30(4) . ?
C20 F3A 1.37(5) . ?
C20 F2 1.39(4) . ?
